data_7134249
loop_
_publ_author_name
'Zhou, Wen'
'McKearney, Declan'
'Okada, Yusuke'
'Kobayashi, Nagao'
'Leznoff, Daniel B.'

_publ_section_title
;
 Isolating the ring-redox states of boron sub-phthalocyanines.
;
_journal_issue 19
_journal_name_full 'Chemical communications (Cambridge, England)'
_journal_page_first 3832
_journal_page_last 3835
_journal_paper_doi 10.1039/d4cc06727d
_journal_volume 61
_journal_year 2025
_chemical_formula_moiety 'C24 H12 B F N6, C7 H8, F6 Sb'
_chemical_formula_sum 'C31 H20 B F7 N6 Sb'
_chemical_formula_weight 742.09
_space_group_crystal_system monoclinic
_space_group_IT_number 15
_space_group_name_Hall '-C 2yc'
_space_group_name_H-M_alt 'C 1 2/c 1'
_atom_sites_solution_hydrogens geom
_atom_sites_solution_primary iterative
_audit_creation_date 2024-06-27
_audit_creation_method
;
Olex2 1.5
(compiled 2024.02.16 svn.r378c4104 for OlexSys, GUI svn.r6928)
;
_audit_update_record
;
2024-07-06 deposited with the CCDC.	2025-01-21 downloaded from the CCDC.
;
_cell_angle_alpha 90
_cell_angle_beta 101.530(5)
_cell_angle_gamma 90
_cell_formula_units_Z 8
_cell_length_a 17.0434(13)
_cell_length_b 15.2817(12)
_cell_length_c 23.1365(19)
_cell_measurement_reflns_used 5091
_cell_measurement_temperature 150(2)
_cell_measurement_theta_max 67.052
_cell_measurement_theta_min 2.75
_cell_volume 5904.3(8)
_computing_molecular_graphics 'Olex2 1.5 (Dolomanov et al., 2009)'
_computing_publication_material 'Olex2 1.5 (Dolomanov et al., 2009)'
_computing_structure_refinement 'SHELXL 2018/3 (Sheldrick, 2015)'
_computing_structure_solution 'olex2.solve 1.5 (Bourhis et al., 2015)'
_diffrn_ambient_temperature 150.15
_diffrn_measured_fraction_theta_full 0.978
_diffrn_measured_fraction_theta_max 0.978
_diffrn_measurement_device_type 'Bruker APEX-II CCD'
_diffrn_measurement_method '\f and \w scans'
_diffrn_radiation_type CuK\a
_diffrn_radiation_wavelength 1.54178
_diffrn_reflns_av_R_equivalents 0.0662
_diffrn_reflns_av_unetI/netI 0.0457
_diffrn_reflns_Laue_measured_fraction_full 0.978
_diffrn_reflns_Laue_measured_fraction_max 0.978
_diffrn_reflns_limit_h_max 19
_diffrn_reflns_limit_h_min -19
_diffrn_reflns_limit_k_max 17
_diffrn_reflns_limit_k_min -17
_diffrn_reflns_limit_l_max 26
_diffrn_reflns_limit_l_min -26
_diffrn_reflns_number 28175
_diffrn_reflns_point_group_measured_fraction_full 0.978
_diffrn_reflns_point_group_measured_fraction_max 0.978
_diffrn_reflns_theta_full 62.498
_diffrn_reflns_theta_max 62.498
_diffrn_reflns_theta_min 3.900
_exptl_absorpt_coefficient_mu 8.111
_exptl_absorpt_correction_T_max 0.82
_exptl_absorpt_correction_T_min 0.55
_exptl_absorpt_correction_type multi-scan
_exptl_absorpt_process_details
;
SADABS-2016/2 (Bruker,2016/2) was used for absorption correction.
wR2(int) was 0.0884 before and 0.0505 after correction.
The Ratio of minimum to maximum transmission is 0.8571.
The \l/2 correction factor is Not present.
;
_exptl_crystal_colour Purple
_exptl_crystal_density_diffrn 1.670
_exptl_crystal_description Block
_exptl_crystal_F_000 2936
_exptl_crystal_size_max 0.103
_exptl_crystal_size_mid 0.083
_exptl_crystal_size_min 0.075
_refine_diff_density_max 1.663
_refine_diff_density_min -2.969
_refine_diff_density_rms 0.252
_refine_ls_extinction_coef 0.00013(3)
_refine_ls_extinction_expression Fc^*^=kFc[1+0.001xFc^2^\l^3^/sin(2\q)]^-1/4^
_refine_ls_extinction_method 'SHELXL-2018/3 (Sheldrick 2018)'
_refine_ls_goodness_of_fit_ref 1.196
_refine_ls_hydrogen_treatment constr
_refine_ls_matrix_type full
_refine_ls_number_parameters 501
_refine_ls_number_reflns 4610
_refine_ls_number_restraints 233
_refine_ls_restrained_S_all 1.173
_refine_ls_R_factor_all 0.2201
_refine_ls_R_factor_gt 0.1999
_refine_ls_shift/su_max 0.002
_refine_ls_shift/su_mean 0.000
_refine_ls_structure_factor_coef Fsqd
_refine_ls_weighting_details 'w=1/[\s^2^(Fo^2^)+(0.0001P)^2^+736.5964P] where P=(Fo^2^+2Fc^2^)/3'
_refine_ls_weighting_scheme calc
_refine_ls_wR_factor_gt 0.4074
_refine_ls_wR_factor_ref 0.4146
_reflns_Friedel_coverage 0.000
_reflns_number_gt 4008
_reflns_number_total 4610
_reflns_threshold_expression 'I > 2\s(I)'
_cod_data_source_file d4cc06727d2.cif
_cod_data_source_block subbfsbf6_0m_a_pl
_cod_depositor_comments
;
The following automatic conversions were performed:

data item '_exptl_absorpt_correction_type' value 'Multi-scan' was
changed to 'multi-scan' in accordance with the
/home/data/users/saulius/crontab/automatic-downloads/rss-feeds/RSC/lib/dictionaries/cif_core.dic
dictionary named 'cif_core.dic' version 2.4.2 last updated on
2011-04-26.

Automatic conversion script
Id: cif_fix_values 8170 2020-07-09 18:12:32Z antanas 

 Adding full bibliography for 7134249--7134252.cif.
;
_cod_database_code 7134249
_shelx_shelxl_version_number 2018/3
_shelx_space_group_comment
;
The symmetry employed for this shelxl refinement is uniquely defined
by the following loop, which should always be used as a source of
symmetry information in preference to the above space-group names.
They are only intended as comments.
;
_olex2_refinement_description
;
1. Fixed Uiso
 At 1.2 times of:
  All C(H) groups
 At 1.5 times of:
  All C(H,H,H) groups, All C(H,H,H,H,H,H) groups
2. Restrained distances
 C33-N2
 1.685 with sigma of 0.02
 C33-C2
 1.261 with sigma of 0.02
 C31-C25
 1.5 with sigma of 0.02
 C31-C32
 2.3 with sigma of 0.02
 C31-C26 = C32-C25
 2.2 with sigma of 0.02
3. Uiso/Uaniso restraints and constraints
F1 \\sim F2 \\sim F3 \\sim F4 \\sim F5 \\sim F6 \\sim F7 \\sim F8 \\sim F9
\\sim F10 \\sim F11 \\sim F12 \\sim F13: within 2A with sigma of 0.01 and sigma
for terminal atoms of 0.02 within 2A
C33 \\sim C2 \\sim C1 \\sim N1 \\sim C9 \\sim C7: within 2A with sigma of 0.01
and sigma for terminal atoms of 0.02 within 2A
C31 \\sim C32 \\sim C25 \\sim C26 \\sim C27 \\sim C28 \\sim C29 \\sim C30:
within 2A with sigma of 0.01 and sigma for terminal atoms of 0.02 within 2A
Uanis(C33) \\sim Ueq, Uanis(C2) \\sim Ueq, Uanis(N1) \\sim Ueq, Uanis(C9) \\sim
Ueq, Uanis(C7) \\sim Ueq: with sigma of 0.01 and sigma for terminal atoms of
0.02
Uanis(C1) \\sim Ueq: with sigma of 0.01 and sigma for terminal atoms of 0.02
Uanis(C31) \\sim Ueq, Uanis(C32) \\sim Ueq, Uanis(C25) \\sim Ueq, Uanis(C26)
\\sim Ueq, Uanis(C27) \\sim Ueq, Uanis(C28) \\sim Ueq, Uanis(C29) \\sim Ueq,
Uanis(C30) \\sim Ueq: with sigma of 0.01 and sigma for terminal atoms of 0.02
Uanis(F6) \\sim Ueq: with sigma of 0.01 and sigma for terminal atoms of 0.02
4. Others
 Sof(Sb2)=Sof(F8)=Sof(F9)=Sof(F10)=Sof(F11)=Sof(F12)=Sof(F13)=1-FVAR(1)
 Sof(Sb1)=Sof(F2)=Sof(F3)=Sof(F4)=Sof(F5)=Sof(F6)=Sof(F7)=FVAR(1)
 Sof(H25)=Sof(C32)=1-FVAR(2)
 Sof(H32A)=Sof(H32B)=Sof(H32C)=Sof(H32D)=Sof(H32E)=Sof(H32F)=0.5*(1-FVAR(3))
 Sof(H26)=Sof(C31)=Sof(H31A)=Sof(H31B)=Sof(H31C)=FVAR(2)
 Sof(C33)=1-FVAR(3)
 Sof(C1)=FVAR(3)
5.a Aromatic/amide H refined with riding coordinates:
 C3(H3), C4(H4), C5(H5), C6(H6), C11(H11), C12(H12), C13(H13), C14(H14),
 C19(H19), C20(H20), C21(H21), C22(H22), C25(H25), C26(H26), C27(H27), C28(H28),
  C29(H29), C30(H30)
5.b Disordered Me refined with riding coordinates:
 C32(H32A,H32B,H32C,H32D,H32E,H32F)
5.c Idealised Me refined as rotating group:
 C31(H31A,H31B,H31C)
;
_olex2_submission_special_instructions 'No special instructions were received'

loop_
_space_group_symop_operation_xyz
'x, y, z'
'-x, y, -z+1/2'
'x+1/2, y+1/2, z'
'-x+1/2, y+1/2, -z+1/2'
'-x, -y, -z'
'x, -y, z-1/2'
'-x+1/2, -y+1/2, -z'
'x+1/2, -y+1/2, z-1/2'

loop_
_atom_site_label
_atom_site_type_symbol
_atom_site_fract_x
_atom_site_fract_y
_atom_site_fract_z
_atom_site_U_iso_or_equiv
_atom_site_adp_type
_atom_site_occupancy
_atom_site_site_symmetry_order
_atom_site_calc_flag
_atom_site_refinement_flags_posn
_atom_site_refinement_flags_adp
_atom_site_refinement_flags_occupancy
_atom_site_disorder_assembly
_atom_site_disorder_group
F1 F 0.0956(7) 0.6408(7) 0.2245(5) 0.048(3) Uani 1 1 d . . . . .
N1 N 0.0988(9) 0.6579(10) 0.3294(7) 0.036(3) Uani 1 1 d . U . . .
N2 N 0.1429(9) 0.8006(11) 0.3453(7) 0.042(4) Uani 1 1 d D . . . .
N3 N 0.2080(9) 0.7031(10) 0.2904(7) 0.035(4) Uani 1 1 d . . . . .
N4 N 0.3040(10) 0.6013(11) 0.2817(8) 0.042(4) Uani 1 1 d . . . . .
N5 N 0.1798(8) 0.5545(11) 0.2962(7) 0.038(4) Uani 1 1 d . . . . .
N6 N 0.0901(11) 0.5087(11) 0.3565(8) 0.045(4) Uani 1 1 d . . . . .
C1 C 0.1021(17) 0.7371(15) 0.3566(10) 0.033(4) Uani 0.83(5) 1 d . U P A 1
C2 C 0.0460(12) 0.7322(13) 0.3990(9) 0.041(3) Uani 1 1 d D U . . .
C3 C 0.0220(15) 0.787(2) 0.4376(12) 0.070(8) Uani 1 1 d . . . . .
H3 H 0.030635 0.848396 0.434829 0.084 Uiso 1 1 calc R U . . .
C4 C -0.0145(16) 0.756(2) 0.4802(12) 0.074(8) Uani 1 1 d . . . . .
H4 H -0.027114 0.794928 0.508933 0.089 Uiso 1 1 calc R U . . .
C5 C -0.0335(17) 0.669(2) 0.4829(11) 0.081(9) Uani 1 1 d . . . . .
H5 H -0.063298 0.650144 0.511177 0.098 Uiso 1 1 calc R U . . .
C6 C -0.0101(13) 0.6086(19) 0.4453(13) 0.070(8) Uani 1 1 d . . . . .
H6 H -0.022736 0.548472 0.448216 0.083 Uiso 1 1 calc R U . . .
C7 C 0.0320(12) 0.6366(14) 0.4031(10) 0.045(4) Uani 1 1 d . U . . .
C8 C 0.0680(12) 0.5922(15) 0.3603(9) 0.045(5) Uani 1 1 d . . . . .
C9 C 0.1482(11) 0.4923(13) 0.3273(9) 0.037(4) Uani 1 1 d . U . . .
C10 C 0.2046(15) 0.4175(13) 0.3346(11) 0.058(6) Uani 1 1 d . . . . .
C11 C 0.2012(18) 0.3345(16) 0.3580(12) 0.068(7) Uani 1 1 d . . . . .
H11 H 0.155600 0.315602 0.372373 0.081 Uiso 1 1 calc R U . . .
C12 C 0.2670(14) 0.2796(15) 0.3598(11) 0.055(6) Uani 1 1 d . . . . .
H12 H 0.266313 0.221745 0.374693 0.066 Uiso 1 1 calc R U . . .
C13 C 0.3340(18) 0.3103(13) 0.3396(10) 0.063(7) Uani 1 1 d . . . . .
H13 H 0.378925 0.272571 0.342574 0.076 Uiso 1 1 calc R U . . .
C14 C 0.3382(15) 0.3914(14) 0.3160(11) 0.055(6) Uani 1 1 d . . . . .
H14 H 0.384476 0.409596 0.302066 0.066 Uiso 1 1 calc R U . . .
C15 C 0.2743(12) 0.4454(12) 0.3129(9) 0.039(5) Uani 1 1 d . . . . .
C16 C 0.2566(12) 0.5331(12) 0.2936(9) 0.038(5) Uani 1 1 d . . . . .
C17 C 0.2858(12) 0.6864(12) 0.2869(9) 0.043(5) Uani 1 1 d . . . . .
C18 C 0.3299(12) 0.7676(12) 0.2986(9) 0.038(5) Uani 1 1 d . . . . .
C19 C 0.4116(13) 0.7883(16) 0.2995(10) 0.052(6) Uani 1 1 d . . . . .
H19 H 0.447944 0.746191 0.289941 0.063 Uiso 1 1 calc R U . . .
C20 C 0.4345(17) 0.8712(14) 0.3147(12) 0.062(7) Uani 1 1 d . . . . .
H20 H 0.487375 0.887818 0.312006 0.075 Uiso 1 1 calc R U . . .
C21 C 0.3855(15) 0.9352(16) 0.3343(12) 0.065(7) Uani 1 1 d . . . . .
H21 H 0.404669 0.992583 0.344593 0.078 Uiso 1 1 calc R U . . .
C22 C 0.3084(13) 0.9104(12) 0.3377(9) 0.045(5) Uani 1 1 d . . . . .
H22 H 0.274942 0.950239 0.353051 0.054 Uiso 1 1 calc R U . . .
C23 C 0.2791(13) 0.8276(14) 0.3188(9) 0.043(5) Uani 1 1 d . . . . .
C24 C 0.2013(13) 0.7864(14) 0.3159(10) 0.046(5) Uani 1 1 d . . . . .
C25 C 0.252(2) 0.538(2) 0.4739(14) 0.089(5) Uani 1 1 d D U . . .
H25 H 0.210066 0.502457 0.482118 0.107 Uiso 0.17(4) 1 calc R U P B 2
C26 C 0.3191(17) 0.498(2) 0.4660(14) 0.088(5) Uani 1 1 d D U . . .
H26 H 0.329593 0.438526 0.476349 0.105 Uiso 0.83(4) 1 calc R U P B 1
C27 C 0.371(2) 0.547(2) 0.4425(14) 0.091(5) Uani 1 1 d . U . . .
H27 H 0.419463 0.522159 0.435836 0.109 Uiso 1 1 calc R U . . .
C28 C 0.354(2) 0.634(2) 0.4283(14) 0.091(5) Uani 1 1 d . U . . .
H28 H 0.389004 0.667169 0.409722 0.109 Uiso 1 1 calc R U . . .
C29 C 0.290(2) 0.669(2) 0.4407(14) 0.092(5) Uani 1 1 d . U . . .
H29 H 0.276709 0.727226 0.428386 0.110 Uiso 1 1 calc R U . . .
C30 C 0.240(2) 0.624(2) 0.4711(15) 0.091(5) Uani 1 1 d . U . . .
H30 H 0.200197 0.652723 0.488231 0.109 Uiso 1 1 calc R U . . .
C33 C 0.063(5) 0.737(7) 0.3484(19) 0.035(4) Uani 0.17(5) 1 d D U P A 2
B1 B 0.1432(13) 0.6411(17) 0.2827(11) 0.044(6) Uani 1 1 d . . . . .
Sb1 Sb 0.5809(2) 0.57376(18) 0.35085(16) 0.0473(12) Uani 0.683(9) 1 d . . P C 1
F2 F 0.4680(10) 0.5743(12) 0.3227(8) 0.051(4) Uani 0.683(9) 1 d . U P C 1
F3 F 0.5670(11) 0.4897(14) 0.4020(8) 0.062(5) Uani 0.683(9) 1 d . U P C 1
F4 F 0.6943(12) 0.5785(17) 0.3792(9) 0.072(6) Uani 0.683(9) 1 d . U P C 1
F5 F 0.5930(11) 0.6622(13) 0.2973(9) 0.037(4) Uani 0.683(9) 1 d . U P C 1
F6 F 0.6001(15) 0.4939(18) 0.2933(13) 0.055(6) Uani 0.683(9) 1 d . U P C 1
F7 F 0.5735(16) 0.6598(16) 0.4075(10) 0.085(6) Uani 0.683(9) 1 d . U P C 1
C31 C 0.2086(19) 0.471(2) 0.5012(16) 0.092(9) Uani 0.83(4) 1 d D U P B 1
H31A H 0.201592 0.418209 0.476405 0.139 Uiso 0.83(4) 1 calc R U P B 1
H31B H 0.156022 0.493417 0.504836 0.139 Uiso 0.83(4) 1 calc R U P B 1
H31C H 0.239490 0.455953 0.540420 0.139 Uiso 0.83(4) 1 calc R U P B 1
C32 C 0.321(9) 0.418(7) 0.501(7) 0.079(13) Uani 0.17(4) 1 d D U P B 2
H32A H 0.368565 0.383906 0.498491 0.118 Uiso 0.09(2) 1 calc R U P B 2
H32B H 0.322797 0.433987 0.542732 0.118 Uiso 0.09(2) 1 calc R U P B 2
H32C H 0.272787 0.383530 0.486678 0.118 Uiso 0.09(2) 1 calc R U P B 2
H32D H 0.274201 0.417043 0.520109 0.118 Uiso 0.09(2) 1 calc R U P B 2
H32E H 0.319969 0.366962 0.475869 0.118 Uiso 0.09(2) 1 calc R U P B 2
H32F H 0.369979 0.417418 0.531923 0.118 Uiso 0.09(2) 1 calc R U P B 2
Sb2 Sb 0.5487(4) 0.5501(6) 0.3201(5) 0.076(3) Uani 0.317(9) 1 d . . P C -2
F8 F 0.454(2) 0.550(3) 0.260(2) 0.067(9) Uani 0.317(9) 1 d . U P C -2
F9 F 0.579(3) 0.669(4) 0.322(2) 0.060(9) Uani 0.317(9) 1 d . U P C -2
F10 F 0.627(4) 0.512(5) 0.306(3) 0.064(11) Uani 0.317(9) 1 d . U P C -2
F11 F 0.521(3) 0.444(3) 0.321(2) 0.079(10) Uani 0.317(9) 1 d . U P C -2
F12 F 0.646(3) 0.557(4) 0.394(2) 0.074(8) Uani 0.317(9) 1 d . U P C -2
F13 F 0.502(3) 0.644(3) 0.371(2) 0.074(7) Uani 0.317(9) 1 d . U P C -2

loop_
_atom_site_aniso_label
_atom_site_aniso_U_11
_atom_site_aniso_U_22
_atom_site_aniso_U_33
_atom_site_aniso_U_23
_atom_site_aniso_U_13
_atom_site_aniso_U_12
F1 0.051(7) 0.034(6) 0.057(7) -0.003(5) 0.004(6) -0.014(5)
N1 0.029(6) 0.032(5) 0.048(6) 0.008(5) 0.008(5) 0.007(5)
N2 0.032(9) 0.039(10) 0.049(10) 0.007(8) -0.009(7) 0.003(8)
N3 0.033(9) 0.028(8) 0.043(9) 0.000(7) 0.007(7) -0.013(7)
N4 0.038(9) 0.033(9) 0.057(11) -0.003(8) 0.013(8) -0.001(7)
N5 0.019(8) 0.041(10) 0.051(10) 0.005(8) 0.002(7) -0.010(7)
N6 0.046(11) 0.036(10) 0.048(10) 0.000(8) -0.002(8) -0.006(8)
C1 0.029(6) 0.024(6) 0.045(6) 0.001(5) 0.007(5) 0.014(5)
C2 0.033(6) 0.038(6) 0.049(6) -0.002(5) 0.005(5) 0.006(5)
C3 0.056(16) 0.080(19) 0.075(17) -0.013(15) 0.013(13) 0.039(14)
C4 0.055(16) 0.11(3) 0.065(17) -0.006(16) 0.026(13) -0.008(16)
C5 0.071(19) 0.13(3) 0.051(15) -0.003(17) 0.032(13) -0.026(19)
C6 0.029(12) 0.079(18) 0.11(2) -0.013(16) 0.037(13) -0.019(12)
C7 0.033(7) 0.046(7) 0.055(7) -0.003(6) 0.007(6) 0.000(6)
C8 0.033(11) 0.059(15) 0.043(11) -0.004(10) 0.005(9) -0.007(10)
C9 0.029(8) 0.036(8) 0.045(8) 0.001(7) 0.001(6) -0.007(7)
C10 0.070(16) 0.015(10) 0.081(16) -0.007(10) -0.001(13) -0.020(10)
C11 0.084(19) 0.044(14) 0.078(18) 0.020(13) 0.025(15) 0.019(13)
C12 0.054(14) 0.042(13) 0.064(15) -0.004(11) -0.006(11) -0.011(11)
C13 0.11(2) 0.019(11) 0.059(15) -0.006(10) 0.003(14) 0.008(12)
C14 0.061(15) 0.030(11) 0.076(16) -0.027(11) 0.019(12) -0.007(11)
C15 0.049(12) 0.019(9) 0.047(11) -0.006(8) 0.006(9) 0.003(9)
C16 0.045(12) 0.027(10) 0.046(11) -0.004(8) 0.014(9) -0.011(9)
C17 0.045(13) 0.023(10) 0.056(13) 0.015(9) 0.003(10) -0.012(9)
C18 0.042(12) 0.017(9) 0.058(12) 0.001(8) 0.016(9) -0.006(8)
C19 0.043(12) 0.054(14) 0.064(14) 0.020(12) 0.020(11) -0.005(11)
C20 0.073(17) 0.030(12) 0.090(19) 0.004(12) 0.031(14) -0.013(12)
C21 0.064(16) 0.039(13) 0.085(18) 0.005(13) -0.003(13) -0.022(12)
C22 0.054(13) 0.018(9) 0.058(13) -0.003(9) -0.004(10) -0.001(9)
C23 0.046(12) 0.042(12) 0.038(11) 0.014(9) -0.001(9) -0.021(10)
C24 0.046(13) 0.034(11) 0.058(13) 0.004(10) 0.012(10) 0.017(10)
C25 0.087(7) 0.091(7) 0.087(7) 0.002(6) 0.011(6) -0.004(6)
C26 0.090(8) 0.087(8) 0.084(7) 0.001(6) 0.013(6) -0.004(6)
C27 0.092(8) 0.091(8) 0.087(8) -0.001(6) 0.012(6) -0.002(7)
C28 0.093(8) 0.092(8) 0.086(8) 0.003(7) 0.013(6) -0.001(7)
C29 0.094(8) 0.092(8) 0.086(8) 0.004(6) 0.011(6) 0.001(7)
C30 0.088(8) 0.093(8) 0.088(8) -0.001(7) 0.012(6) 0.002(7)
C33 0.031(7) 0.030(6) 0.045(7) 0.001(6) 0.006(6) 0.005(6)
B1 0.019(10) 0.056(15) 0.059(15) 0.008(12) 0.014(10) 0.002(10)
Sb1 0.044(2) 0.0366(14) 0.065(2) 0.0032(12) 0.0199(16) 0.0094(12)
F2 0.033(8) 0.053(10) 0.064(10) -0.001(8) 0.003(7) -0.003(8)
F3 0.044(10) 0.091(14) 0.053(10) 0.024(10) 0.015(8) 0.021(10)
F4 0.043(11) 0.097(15) 0.073(12) 0.011(11) 0.001(9) -0.001(11)
F5 0.035(9) 0.024(8) 0.053(12) -0.018(9) 0.014(8) -0.002(7)
F6 0.053(14) 0.045(12) 0.064(13) -0.005(9) 0.003(10) 0.012(10)
F7 0.100(15) 0.075(13) 0.077(13) -0.024(11) 0.012(12) 0.007(12)
C31 0.094(15) 0.093(15) 0.084(14) 0.015(13) 0.002(12) -0.009(13)
C32 0.079(18) 0.082(18) 0.074(18) 0.000(15) 0.012(15) 0.001(15)
Sb2 0.040(4) 0.082(5) 0.101(7) 0.008(4) 0.001(4) -0.026(3)
F8 0.018(14) 0.084(19) 0.086(18) 0.006(17) -0.021(14) -0.007(15)
F9 0.056(15) 0.042(14) 0.078(18) -0.027(16) 0.004(15) -0.019(13)
F10 0.07(2) 0.06(2) 0.07(2) 0.005(18) 0.01(2) 0.00(2)
F11 0.069(19) 0.059(19) 0.10(2) 0.016(17) 0.005(17) 0.011(17)
F12 0.049(15) 0.100(17) 0.069(15) 0.012(14) -0.001(14) 0.006(15)
F13 0.069(14) 0.066(13) 0.082(14) -0.008(13) 0.001(12) 0.001(12)

loop_
_atom_type_symbol
_atom_type_description
_atom_type_scat_dispersion_real
_atom_type_scat_dispersion_imag
_atom_type_scat_source
C C 0.0181 0.0091 'International Tables Vol C Tables 4.2.6.8 and 6.1.1.4'
H H 0.0000 0.0000 'International Tables Vol C Tables 4.2.6.8 and 6.1.1.4'
B B 0.0090 0.0039 'International Tables Vol C Tables 4.2.6.8 and 6.1.1.4'
F F 0.0727 0.0534 'International Tables Vol C Tables 4.2.6.8 and 6.1.1.4'
N N 0.0311 0.0180 'International Tables Vol C Tables 4.2.6.8 and 6.1.1.4'
Sb Sb -0.0562 5.8946 'International Tables Vol C Tables 4.2.6.8 and 6.1.1.4'

loop_
_geom_angle_atom_site_label_1
_geom_angle_atom_site_label_2
_geom_angle_atom_site_label_3
_geom_angle
_geom_angle_site_symmetry_1
_geom_angle_site_symmetry_3
_geom_angle_publ_flag
C1 N1 C8 112.8(18) . . ?
C1 N1 B1 121.2(19) . . ?
C8 N1 C33 103(2) . . ?
C8 N1 B1 123.9(18) . . ?
C33 N1 B1 133(2) . . ?
C1 N2 C24 118.9(19) . . ?
C24 N2 C33 128(3) . . ?
C17 N3 C24 110.5(16) . . ?
C17 N3 B1 126.8(17) . . ?
C24 N3 B1 121.3(17) . . ?
C17 N4 C16 123.9(17) . . ?
C9 N5 B1 122.9(16) . . ?
C16 N5 C9 109.9(16) . . ?
C16 N5 B1 125.2(16) . . ?
C9 N6 C8 117.4(18) . . ?
N1 C1 C2 107(2) . . ?
N2 C1 N1 125(2) . . ?
N2 C1 C2 129(2) . . ?
C3 C2 C1 136(2) . . ?
C3 C2 C7 120(2) . . ?
C7 C2 C1 102.8(17) . . ?
C33 C2 C3 137(6) . . ?
C33 C2 C7 101(5) . . ?
C2 C3 H3 119.8 . . ?
C2 C3 C4 120(3) . . ?
C4 C3 H3 119.8 . . ?
C3 C4 H4 119.2 . . ?
C3 C4 C5 122(3) . . ?
C5 C4 H4 119.2 . . ?
C4 C5 H5 119.4 . . ?
C4 C5 C6 121(2) . . ?
C6 C5 H5 119.4 . . ?
C5 C6 H6 120.3 . . ?
C5 C6 C7 119(3) . . ?
C7 C6 H6 120.3 . . ?
C6 C7 C2 117(2) . . ?
C6 C7 C8 134(2) . . ?
C8 C7 C2 108.9(19) . . ?
N1 C8 C7 105.7(19) . . ?
N6 C8 N1 120.9(18) . . ?
N6 C8 C7 131(2) . . ?
N5 C9 C10 106.4(17) . . ?
N6 C9 N5 123.3(18) . . ?
N6 C9 C10 128.3(19) . . ?
C11 C10 C9 132(2) . . ?
C11 C10 C15 121(2) . . ?
C15 C10 C9 107.0(17) . . ?
C10 C11 H11 121.1 . . ?
C10 C11 C12 118(3) . . ?
C12 C11 H11 121.1 . . ?
C11 C12 H12 120.2 . . ?
C11 C12 C13 120(2) . . ?
C13 C12 H12 120.2 . . ?
C12 C13 H13 118.3 . . ?
C14 C13 C12 123(3) . . ?
C14 C13 H13 118.3 . . ?
C13 C14 H14 121.1 . . ?
C15 C14 C13 118(2) . . ?
C15 C14 H14 121.1 . . ?
C14 C15 C10 120.6(19) . . ?
C14 C15 C16 135(2) . . ?
C16 C15 C10 104.5(17) . . ?
N4 C16 C15 132.6(19) . . ?
N5 C16 N4 115.7(17) . . ?
N5 C16 C15 110.9(17) . . ?
N3 C17 C18 107.6(17) . . ?
N4 C17 N3 115.3(16) . . ?
N4 C17 C18 136.3(19) . . ?
C19 C18 C17 132(2) . . ?
C23 C18 C17 106.9(17) . . ?
C23 C18 C19 121.0(18) . . ?
C18 C19 H19 121.8 . . ?
C20 C19 C18 116(2) . . ?
C20 C19 H19 121.8 . . ?
C19 C20 H20 117.6 . . ?
C19 C20 C21 125(2) . . ?
C21 C20 H20 117.6 . . ?
C20 C21 H21 121.4 . . ?
C22 C21 C20 117(2) . . ?
C22 C21 H21 121.4 . . ?
C21 C22 H22 119.6 . . ?
C21 C22 C23 121(2) . . ?
C23 C22 H22 119.6 . . ?
C18 C23 C24 108.5(17) . . ?
C22 C23 C18 119.4(19) . . ?
C22 C23 C24 132(2) . . ?
N2 C24 N3 119.4(19) . . ?
N2 C24 C23 132(2) . . ?
N3 C24 C23 105.0(17) . . ?
C26 C25 H25 117.4 . . ?
C26 C25 C31 105(2) . . ?
C30 C25 H25 117.4 . . ?
C30 C25 C26 125(3) . . ?
C30 C25 C31 128(4) . . ?
C25 C26 H26 121.8 . . ?
C25 C26 C27 116(3) . . ?
C25 C26 C32 103(6) . . ?
C27 C26 H26 121.8 . . ?
C27 C26 C32 138(7) . . ?
C26 C27 H27 119.8 . . ?
C26 C27 C28 120(4) . . ?
C28 C27 H27 119.8 . . ?
C27 C28 H28 120.4 . . ?
C29 C28 C27 119(4) . . ?
C29 C28 H28 120.4 . . ?
C28 C29 H29 118.6 . . ?
C28 C29 C30 123(4) . . ?
C30 C29 H29 118.6 . . ?
C25 C30 C29 114(3) . . ?
C25 C30 H30 123.2 . . ?
C29 C30 H30 123.2 . . ?
N1 C33 N2 94(5) . . ?
C2 C33 N1 115(8) . . ?
C2 C33 N2 114(3) . . ?
F1 B1 N1 114.6(17) . . ?
F1 B1 N3 113.4(18) . . ?
F1 B1 N5 110(2) . . ?
N1 B1 N5 105.1(18) . . ?
N3 B1 N1 107(2) . . ?
N3 B1 N5 106.5(16) . . ?
F2 Sb1 F4 177.5(10) . . ?
F3 Sb1 F2 88.4(8) . . ?
F3 Sb1 F4 93.4(9) . . ?
F3 Sb1 F5 178.7(8) . . ?
F3 Sb1 F6 93.8(12) . . ?
F3 Sb1 F7 90.3(10) . . ?
F5 Sb1 F2 90.4(8) . . ?
F5 Sb1 F4 87.8(9) . . ?
F5 Sb1 F6 86.7(11) . . ?
F5 Sb1 F7 89.3(10) . . ?
F6 Sb1 F2 93.9(10) . . ?
F6 Sb1 F4 87.7(10) . . ?
F6 Sb1 F7 173.1(12) . . ?
F7 Sb1 F2 91.8(10) . . ?
F7 Sb1 F4 86.5(11) . . ?
C25 C31 H31A 109.5 . . ?
C25 C31 H31B 109.5 . . ?
C25 C31 H31C 109.5 . . ?
H31A C31 H31B 109.5 . . ?
H31A C31 H31C 109.5 . . ?
H31B C31 H31C 109.5 . . ?
C26 C32 H32A 109.5 . . ?
C26 C32 H32B 109.5 . . ?
C26 C32 H32C 109.5 . . ?
H32A C32 H32B 109.5 . . ?
H32A C32 H32C 109.5 . . ?
H32B C32 H32C 109.5 . . ?
H32D C32 H32E 109.5 . . ?
H32D C32 H32F 109.5 . . ?
H32E C32 H32F 109.5 . . ?
F8 Sb2 F12 173(2) . . ?
F8 Sb2 F13 93(2) . . ?
F9 Sb2 F8 102(2) . . ?
F9 Sb2 F12 77(2) . . ?
F9 Sb2 F13 58(2) . . ?
F10 Sb2 F8 119(3) . . ?
F10 Sb2 F9 97(3) . . ?
F10 Sb2 F11 84(3) . . ?
F10 Sb2 F12 68(3) . . ?
F10 Sb2 F13 144(3) . . ?
F11 Sb2 F8 79(2) . . ?
F11 Sb2 F9 178(3) . . ?
F11 Sb2 F12 102(2) . . ?
F11 Sb2 F13 120(2) . . ?
F13 Sb2 F12 80(2) . . ?

loop_
_geom_bond_atom_site_label_1
_geom_bond_atom_site_label_2
_geom_bond_distance
_geom_bond_site_symmetry_2
_geom_bond_publ_flag
F1 B1 1.43(3) . ?
N1 C1 1.36(3) . ?
N1 C8 1.39(3) . ?
N1 C33 1.46(12) . ?
N1 B1 1.46(3) . ?
N2 C1 1.25(3) . ?
N2 C24 1.33(3) . ?
N2 C33 1.69(2) . ?
N3 C17 1.37(3) . ?
N3 C24 1.42(3) . ?
N3 B1 1.44(3) . ?
N4 C16 1.38(2) . ?
N4 C17 1.35(3) . ?
N5 C9 1.37(2) . ?
N5 C16 1.36(2) . ?
N5 B1 1.47(3) . ?
N6 C8 1.34(3) . ?
N6 C9 1.33(3) . ?
C1 C2 1.50(3) . ?
C2 C3 1.35(3) . ?
C2 C7 1.49(3) . ?
C2 C33 1.26(2) . ?
C3 H3 0.9500 . ?
C3 C4 1.35(4) . ?
C4 H4 0.9500 . ?
C4 C5 1.37(4) . ?
C5 H5 0.9500 . ?
C5 C6 1.38(4) . ?
C6 H6 0.9500 . ?
C6 C7 1.39(3) . ?
C7 C8 1.44(3) . ?
C9 C10 1.48(3) . ?
C10 C11 1.38(3) . ?
C10 C15 1.44(3) . ?
C11 H11 0.9500 . ?
C11 C12 1.39(3) . ?
C12 H12 0.9500 . ?
C12 C13 1.40(4) . ?
C13 H13 0.9500 . ?
C13 C14 1.36(3) . ?
C14 H14 0.9500 . ?
C14 C15 1.36(3) . ?
C15 C16 1.42(3) . ?
C17 C18 1.45(3) . ?
C18 C19 1.42(3) . ?
C18 C23 1.40(3) . ?
C19 H19 0.9500 . ?
C19 C20 1.35(3) . ?
C20 H20 0.9500 . ?
C20 C21 1.42(4) . ?
C21 H21 0.9500 . ?
C21 C22 1.38(3) . ?
C22 H22 0.9500 . ?
C22 C23 1.40(3) . ?
C23 C24 1.46(3) . ?
C25 H25 0.9500 . ?
C25 C26 1.34(4) . ?
C25 C30 1.33(4) . ?
C25 C31 1.483(19) . ?
C26 H26 0.9500 . ?
C26 C27 1.36(4) . ?
C26 C32 1.47(11) . ?
C27 H27 0.9500 . ?
C27 C28 1.37(4) . ?
C28 H28 0.9500 . ?
C28 C29 1.30(4) . ?
C29 H29 0.9500 . ?
C29 C30 1.39(4) . ?
C30 H30 0.9500 . ?
Sb1 F2 1.905(16) . ?
Sb1 F3 1.795(19) . ?
Sb1 F4 1.91(2) . ?
Sb1 F5 1.87(2) . ?
Sb1 F6 1.88(3) . ?
Sb1 F7 1.88(2) . ?
C31 H31A 0.9800 . ?
C31 H31B 0.9800 . ?
C31 H31C 0.9800 . ?
C32 H32A 0.9800 . ?
C32 H32B 0.9800 . ?
C32 H32C 0.9800 . ?
C32 H32D 0.9800 . ?
C32 H32E 0.9800 . ?
C32 H32F 0.9800 . ?
Sb2 F8 1.91(4) . ?
Sb2 F9 1.88(6) . ?
Sb2 F10 1.54(8) . ?
Sb2 F11 1.68(5) . ?
Sb2 F12 2.13(5) . ?
Sb2 F13 2.11(5) . ?

loop_
_geom_torsion_atom_site_label_1
_geom_torsion_atom_site_label_2
_geom_torsion_atom_site_label_3
_geom_torsion_atom_site_label_4
_geom_torsion
_geom_torsion_site_symmetry_1
_geom_torsion_site_symmetry_2
_geom_torsion_site_symmetry_3
_geom_torsion_site_symmetry_4
_geom_torsion_publ_flag
N1 C1 C2 C3 -179(2) . . . . ?
N1 C1 C2 C7 16(2) . . . . ?
N2 C1 C2 C3 -1(5) . . . . ?
N2 C1 C2 C7 -167(2) . . . . ?
N3 C17 C18 C19 -179(2) . . . . ?
N3 C17 C18 C23 10(2) . . . . ?
N4 C17 C18 C19 12(4) . . . . ?
N4 C17 C18 C23 -159(2) . . . . ?
N5 C9 C10 C11 -174(3) . . . . ?
N5 C9 C10 C15 7(2) . . . . ?
N6 C9 C10 C11 22(4) . . . . ?
N6 C9 C10 C15 -157(2) . . . . ?
C1 N1 C8 N6 -151(2) . . . . ?
C1 N1 C8 C7 14(2) . . . . ?
C1 N1 B1 F1 -104(2) . . . . ?
C1 N1 B1 N3 23(3) . . . . ?
C1 N1 B1 N5 136(2) . . . . ?
C1 N2 C24 N3 10(3) . . . . ?
C1 N2 C24 C23 -146(2) . . . . ?
C1 C2 C3 C4 -163(3) . . . . ?
C1 C2 C7 C6 172(2) . . . . ?
C1 C2 C7 C8 -7(2) . . . . ?
C2 C3 C4 C5 -5(4) . . . . ?
C2 C7 C8 N1 -3(2) . . . . ?
C2 C7 C8 N6 160(2) . . . . ?
C3 C2 C7 C6 4(3) . . . . ?
C3 C2 C7 C8 -176(2) . . . . ?
C3 C2 C33 N1 171(3) . . . . ?
C3 C2 C33 N2 63(11) . . . . ?
C3 C4 C5 C6 6(5) . . . . ?
C4 C5 C6 C7 -1(4) . . . . ?
C5 C6 C7 C2 -3(4) . . . . ?
C5 C6 C7 C8 176(3) . . . . ?
C6 C7 C8 N1 178(2) . . . . ?
C6 C7 C8 N6 -19(4) . . . . ?
C7 C2 C3 C4 0(4) . . . . ?
C7 C2 C33 N1 -28(5) . . . . ?
C7 C2 C33 N2 -135(7) . . . . ?
C8 N1 C1 N2 163(2) . . . . ?
C8 N1 C1 C2 -19(2) . . . . ?
C8 N1 C33 N2 146(2) . . . . ?
C8 N1 C33 C2 27(4) . . . . ?
C8 N1 B1 F1 94(2) . . . . ?
C8 N1 B1 N3 -139.7(19) . . . . ?
C8 N1 B1 N5 -27(3) . . . . ?
C8 N6 C9 N5 -7(3) . . . . ?
C8 N6 C9 C10 154(2) . . . . ?
C9 N5 C16 N4 -159.1(17) . . . . ?
C9 N5 C16 C15 12(2) . . . . ?
C9 N5 B1 F1 -97(2) . . . . ?
C9 N5 B1 N1 26(3) . . . . ?
C9 N5 B1 N3 139.5(18) . . . . ?
C9 N6 C8 N1 7(3) . . . . ?
C9 N6 C8 C7 -154(2) . . . . ?
C9 C10 C11 C12 -178(2) . . . . ?
C9 C10 C15 C14 177.4(19) . . . . ?
C9 C10 C15 C16 0(2) . . . . ?
C10 C11 C12 C13 2(4) . . . . ?
C10 C15 C16 N4 162(2) . . . . ?
C10 C15 C16 N5 -7(2) . . . . ?
C11 C10 C15 C14 -1(3) . . . . ?
C11 C10 C15 C16 -179(2) . . . . ?
C11 C12 C13 C14 -2(4) . . . . ?
C12 C13 C14 C15 1(4) . . . . ?
C13 C14 C15 C10 1(3) . . . . ?
C13 C14 C15 C16 178(2) . . . . ?
C14 C15 C16 N4 -15(4) . . . . ?
C14 C15 C16 N5 176(2) . . . . ?
C15 C10 C11 C12 0(4) . . . . ?
C16 N4 C17 N3 -16(3) . . . . ?
C16 N4 C17 C18 153(2) . . . . ?
C16 N5 C9 N6 153.1(18) . . . . ?
C16 N5 C9 C10 -12(2) . . . . ?
C16 N5 B1 F1 100(2) . . . . ?
C16 N5 B1 N1 -136.3(19) . . . . ?
C16 N5 B1 N3 -23(3) . . . . ?
C17 N3 C24 N2 -152.0(18) . . . . ?
C17 N3 C24 C23 10(2) . . . . ?
C17 N3 B1 F1 -96(2) . . . . ?
C17 N3 B1 N1 136.3(19) . . . . ?
C17 N3 B1 N5 24(3) . . . . ?
C17 N4 C16 N5 17(3) . . . . ?
C17 N4 C16 C15 -152(2) . . . . ?
C17 C18 C19 C20 -177(2) . . . . ?
C17 C18 C23 C22 175.4(18) . . . . ?
C17 C18 C23 C24 -4(2) . . . . ?
C18 C19 C20 C21 6(4) . . . . ?
C18 C23 C24 N2 155(2) . . . . ?
C18 C23 C24 N3 -3(2) . . . . ?
C19 C18 C23 C22 3(3) . . . . ?
C19 C18 C23 C24 -176.6(19) . . . . ?
C19 C20 C21 C22 0(4) . . . . ?
C20 C21 C22 C23 -4(3) . . . . ?
C21 C22 C23 C18 3(3) . . . . ?
C21 C22 C23 C24 -178(2) . . . . ?
C22 C23 C24 N2 -24(4) . . . . ?
C22 C23 C24 N3 178(2) . . . . ?
C23 C18 C19 C20 -7(3) . . . . ?
C24 N2 C1 N1 -17(3) . . . . ?
C24 N2 C1 C2 166(2) . . . . ?
C24 N2 C33 N1 20(6) . . . . ?
C24 N2 C33 C2 140(6) . . . . ?
C24 N3 C17 N4 159.5(18) . . . . ?
C24 N3 C17 C18 -12(2) . . . . ?
C24 N3 B1 F1 98(2) . . . . ?
C24 N3 B1 N1 -29(3) . . . . ?
C24 N3 B1 N5 -141.2(18) . . . . ?
C25 C26 C27 C28 0(5) . . . . ?
C26 C25 C30 C29 20(5) . . . . ?
C26 C27 C28 C29 4(5) . . . . ?
C27 C28 C29 C30 4(5) . . . . ?
C28 C29 C30 C25 -15(5) . . . . ?
C30 C25 C26 C27 -13(5) . . . . ?
C30 C25 C26 C32 152(8) . . . . ?
C33 N1 C8 N6 -177(3) . . . . ?
C33 N1 C8 C7 -12(3) . . . . ?
C33 N1 B1 F1 -74(4) . . . . ?
C33 N1 B1 N3 53(4) . . . . ?
C33 N1 B1 N5 166(4) . . . . ?
C33 N2 C24 N3 -11(5) . . . . ?
C33 N2 C24 C23 -167(5) . . . . ?
C33 C2 C3 C4 159(5) . . . . ?
C33 C2 C7 C6 -162(5) . . . . ?
C33 C2 C7 C8 19(5) . . . . ?
B1 N1 C1 N2 -1(3) . . . . ?
B1 N1 C1 C2 176.8(17) . . . . ?
B1 N1 C8 N6 12(3) . . . . ?
B1 N1 C8 C7 177.8(18) . . . . ?
B1 N1 C33 N2 -44(5) . . . . ?
B1 N1 C33 C2 -164(2) . . . . ?
B1 N3 C17 N4 -7(3) . . . . ?
B1 N3 C17 C18 -179.1(19) . . . . ?
B1 N3 C24 N2 16(3) . . . . ?
B1 N3 C24 C23 177.3(18) . . . . ?
B1 N5 C9 N6 -12(3) . . . . ?
B1 N5 C9 C10 -176.6(18) . . . . ?
B1 N5 C16 N4 5(3) . . . . ?
B1 N5 C16 C15 176.5(19) . . . . ?
C31 C25 C26 C27 -178(3) . . . . ?
C31 C25 C30 C29 -178(3) . . . . ?
C32 C26 C27 C28 -158(10) . . . . ?
